data_4103296
loop_
_publ_author_name
'Airon C. Soegiarto'
'Angiolina Comotti'
'Michael D. Ward'

_publ_section_title
;
 Controlled Orientation of Polyconjugated Guest Molecules in Tunable Host
 Cavities
;
_journal_name_full 'Journal of the American Chemical Society'
_journal_page_first 14603
_journal_page_last 14616
_journal_paper_doi 10.1021/ja106106d
_journal_volume 132
_journal_year 2010
_chemical_formula_sum 'C58 H60 N6 O6 S2'
_chemical_formula_weight 1001.24
_chemical_name_systematic
; 
 ? 
;
_space_group_IT_number 14
_symmetry_cell_setting monoclinic
_symmetry_space_group_name_Hall '-P 2yn'
_symmetry_space_group_name_H-M 'P 1 21/n 1'
_atom_sites_solution_hydrogens geom
_atom_sites_solution_primary direct
_atom_sites_solution_secondary difmap
_audit_creation_method SHELXL-97
_cell_angle_alpha 90.00
_cell_angle_beta 90.7390(10)
_cell_angle_gamma 90.00
_cell_formula_units_Z 2
_cell_length_a 7.6384(5)
_cell_length_b 30.908(2)
_cell_length_c 11.3694(7)
_cell_measurement_reflns_used 8697
_cell_measurement_temperature 200(2)
_cell_measurement_theta_max 24.57
_cell_measurement_theta_min 2.22
_cell_volume 2684.0(3)
_computing_cell_refinement 'Bruker SAINT'
_computing_data_collection 'Bruker APEX2'
_computing_data_reduction 'Bruker SAINT'
_computing_molecular_graphics 'Bruker SHELXTL'
_computing_publication_material 'Bruker SHELXTL'
_computing_structure_refinement 'SHELXL-97 (Sheldrick, 2008)'
_computing_structure_solution 'SHELXS-97 (Sheldrick, 2008)'
_diffrn_ambient_temperature 200(2)
_diffrn_measured_fraction_theta_full 0.999
_diffrn_measured_fraction_theta_max 0.999
_diffrn_measurement_device_type 'Bruker APEX-II CCD'
_diffrn_measurement_method '\f and \w scans'
_diffrn_radiation_monochromator graphite
_diffrn_radiation_source 'fine-focus sealed tube'
_diffrn_radiation_type MoK\a
_diffrn_radiation_wavelength 0.71073
_diffrn_reflns_av_R_equivalents 0.0423
_diffrn_reflns_av_sigmaI/netI 0.0263
_diffrn_reflns_limit_h_max 9
_diffrn_reflns_limit_h_min -9
_diffrn_reflns_limit_k_max 38
_diffrn_reflns_limit_k_min -38
_diffrn_reflns_limit_l_max 14
_diffrn_reflns_limit_l_min -14
_diffrn_reflns_number 42002
_diffrn_reflns_theta_full 26.42
_diffrn_reflns_theta_max 26.42
_diffrn_reflns_theta_min 1.91
_exptl_absorpt_coefficient_mu 0.155
_exptl_absorpt_correction_T_max 0.9877
_exptl_absorpt_correction_T_min 0.9363
_exptl_absorpt_correction_type multi-scan
_exptl_absorpt_process_details sadabs
_exptl_crystal_colour colourless
_exptl_crystal_density_diffrn 1.239
_exptl_crystal_density_method 'not measured'
_exptl_crystal_description slab
_exptl_crystal_F_000 1060
_exptl_crystal_size_max 0.43
_exptl_crystal_size_mid 0.19
_exptl_crystal_size_min 0.08
_refine_diff_density_max 0.259
_refine_diff_density_min -0.323
_refine_diff_density_rms 0.035
_refine_ls_extinction_method none
_refine_ls_goodness_of_fit_ref 1.066
_refine_ls_hydrogen_treatment constr
_refine_ls_matrix_type full
_refine_ls_number_parameters 389
_refine_ls_number_reflns 5514
_refine_ls_number_restraints 0
_refine_ls_restrained_S_all 1.066
_refine_ls_R_factor_all 0.0598
_refine_ls_R_factor_gt 0.0407
_refine_ls_shift/su_max 0.001
_refine_ls_shift/su_mean 0.000
_refine_ls_structure_factor_coef Fsqd
_refine_ls_weighting_details 'calc w=1/[\s^2^(Fo^2^)+(0.0384P)^2^+0.7653P] where P=(Fo^2^+2Fc^2^)/3'
_refine_ls_weighting_scheme calc
_refine_ls_wR_factor_gt 0.0905
_refine_ls_wR_factor_ref 0.0986
_reflns_number_gt 4226
_reflns_number_total 5514
_reflns_threshold_expression >2sigma(I)
_cod_data_source_file ja106106d_si_021.cif
_cod_data_source_block GDS_22
_cod_original_cell_volume 2683.9(3)
_cod_database_code 4103296

loop_
_symmetry_equiv_pos_as_xyz
'x, y, z'
'-x+1/2, y+1/2, -z+1/2'
'-x, -y, -z'
'x-1/2, -y-1/2, z-1/2'

loop_
_atom_site_label
_atom_site_type_symbol
_atom_site_fract_x
_atom_site_fract_y
_atom_site_fract_z
_atom_site_U_iso_or_equiv
_atom_site_adp_type
_atom_site_occupancy
_atom_site_symmetry_multiplicity
_atom_site_calc_flag
_atom_site_refinement_flags
_atom_site_disorder_assembly
_atom_site_disorder_group
C1 C 0.5622(2) 0.23610(5) 0.26773(14) 0.0350(4) Uani 1 1 d . . .
N1 N 0.71044(18) 0.24155(5) 0.21096(13) 0.0433(4) Uani 1 1 d . . .
H1A H 0.7085 0.2502 0.1372 0.052 Uiso 1 1 calc R . .
H1B H 0.8111 0.2365 0.2469 0.052 Uiso 1 1 calc R . .
N2 N 0.41096(18) 0.24360(5) 0.21416(13) 0.0486(4) Uani 1 1 d . . .
H2A H 0.4086 0.2522 0.1404 0.058 Uiso 1 1 calc R . .
H2B H 0.3124 0.2399 0.2522 0.058 Uiso 1 1 calc R . .
N3 N 0.56550(18) 0.22239(5) 0.37808(12) 0.0413(4) Uani 1 1 d . . .
H3A H 0.4669 0.2183 0.4156 0.050 Uiso 1 1 calc R . .
H3B H 0.6663 0.2174 0.4139 0.050 Uiso 1 1 calc R . .
C2 C 0.03774(19) 0.14890(5) 0.44645(13) 0.0310(4) Uani 1 1 d . . .
C3 C -0.0597(2) 0.12464(6) 0.36672(15) 0.0386(4) Uani 1 1 d . . .
H3 H -0.1031 0.1375 0.2963 0.046 Uiso 1 1 calc R . .
C4 C -0.0931(2) 0.08165(6) 0.39034(16) 0.0432(4) Uani 1 1 d . . .
H4 H -0.1595 0.0651 0.3354 0.052 Uiso 1 1 calc R . .
C5 C -0.0314(2) 0.06215(6) 0.49284(16) 0.0389(4) Uani 1 1 d . . .
C6 C 0.0700(2) 0.08694(6) 0.57004(15) 0.0425(4) Uani 1 1 d . . .
H6 H 0.1163 0.0739 0.6395 0.051 Uiso 1 1 calc R . .
C7 C 0.1047(2) 0.12981(6) 0.54798(14) 0.0383(4) Uani 1 1 d . . .
H7 H 0.1740 0.1462 0.6018 0.046 Uiso 1 1 calc R . .
C8 C -0.0721(2) 0.01542(6) 0.51963(18) 0.0471(5) Uani 1 1 d . . .
H8A H -0.1833 0.0073 0.4797 0.057 Uiso 1 1 calc R . .
H8B H -0.0887 0.0121 0.6054 0.057 Uiso 1 1 calc R . .
O1 O 0.06581(15) 0.21208(4) 0.29687(10) 0.0400(3) Uani 1 1 d . . .
O2 O 0.22563(14) 0.21779(4) 0.48228(10) 0.0378(3) Uani 1 1 d . . .
O3 O -0.08890(14) 0.22543(4) 0.47696(10) 0.0395(3) Uani 1 1 d . . .
S1 S 0.06310(5) 0.204992(14) 0.42331(3) 0.03243(12) Uani 1 1 d . . .
C9 C 1.013(2) 0.8492(5) 0.0535(17) 0.049(3) Uani 0.673(16) 1 d P A 1
H9 H 1.0264 0.8190 0.0675 0.059 Uiso 0.673(16) 1 calc PR A 1
C10 C 0.923(2) 0.8634(6) -0.0548(10) 0.050(2) Uani 0.673(16) 1 d P A 1
H10 H 0.8773 0.8432 -0.1104 0.060 Uiso 0.673(16) 1 calc PR A 1
C11 C 0.908(2) 0.9061(4) -0.0714(14) 0.041(2) Uani 0.673(16) 1 d P A 1
H11 H 0.8458 0.9160 -0.1392 0.050 Uiso 0.673(16) 1 calc PR A 1
C12 C 0.9779(12) 0.9367(4) 0.0050(9) 0.0358(16) Uani 0.673(16) 1 d P A 1
C13 C 1.061(2) 0.9226(4) 0.1075(12) 0.046(3) Uani 0.673(16) 1 d P A 1
H13 H 1.1076 0.9432 0.1615 0.055 Uiso 0.673(16) 1 calc PR A 1
C14 C 1.0765(19) 0.8769(5) 0.1325(15) 0.050(3) Uani 0.673(16) 1 d P A 1
H14 H 1.1304 0.8670 0.2033 0.060 Uiso 0.673(16) 1 calc PR A 1
C15 C 0.9607(5) 0.9831(2) -0.0265(4) 0.0430(17) Uani 0.673(16) 1 d P . 1
H15 H 0.8857 0.9896 -0.0914 0.052 Uiso 0.673(16) 1 calc PR A 1
C9' C 0.990(5) 0.8477(12) 0.028(4) 0.057(8) Uani 0.327(16) 1 d P A 2
H9' H 0.9865 0.8170 0.0273 0.068 Uiso 0.327(16) 1 calc PR A 2
C10' C 1.070(5) 0.8741(16) 0.121(4) 0.087(12) Uani 0.327(16) 1 d P A 2
H10' H 1.1261 0.8586 0.1835 0.104 Uiso 0.327(16) 1 calc PR A 2
C11' C 1.075(5) 0.9137(10) 0.129(3) 0.060(7) Uani 0.327(16) 1 d P A 2
H11' H 1.1251 0.9264 0.1972 0.072 Uiso 0.327(16) 1 calc PR A 2
C12' C 1.007(3) 0.9415(10) 0.039(2) 0.050(4) Uani 0.327(16) 1 d P A 2
C13' C 0.931(4) 0.9185(9) -0.054(3) 0.049(7) Uani 0.327(16) 1 d P A 2
H13' H 0.8831 0.9333 -0.1199 0.059 Uiso 0.327(16) 1 calc PR A 2
C14' C 0.927(5) 0.8715(15) -0.048(3) 0.084(11) Uani 0.327(16) 1 d P A 2
H14' H 0.8683 0.8573 -0.1111 0.101 Uiso 0.327(16) 1 calc PR A 2
C15' C 1.0213(12) 0.9864(5) 0.0413(10) 0.054(4) Uani 0.327(16) 1 d P . 2
H15' H 1.0676 0.9987 0.1117 0.064 Uiso 0.327(16) 1 calc PR A 2
C16 C 0.4722(2) -0.12289(6) 0.81125(19) 0.0523(5) Uani 1 1 d . . .
H16 H 0.4631 -0.1527 0.8303 0.063 Uiso 1 1 calc R . .
C17 C 0.5528(2) -0.11032(7) 0.70979(19) 0.0547(5) Uani 1 1 d . . .
H17 H 0.5996 -0.1315 0.6585 0.066 Uiso 1 1 calc R . .
C18 C 0.5663(2) -0.06710(6) 0.68180(17) 0.0483(5) Uani 1 1 d . . .
H18 H 0.6225 -0.0589 0.6112 0.058 Uiso 1 1 calc R . .
C19 C 0.4990(2) -0.03526(6) 0.75532(15) 0.0403(4) Uani 1 1 d . . .
C20 C 0.4176(2) -0.04866(6) 0.85843(16) 0.0445(4) Uani 1 1 d . . .
H20 H 0.3709 -0.0277 0.9104 0.053 Uiso 1 1 calc R . .
C21 C 0.4041(2) -0.09202(6) 0.88581(18) 0.0503(5) Uani 1 1 d . . .
H21 H 0.3479 -0.1007 0.9561 0.060 Uiso 1 1 calc R . .
C22 C 0.5155(2) 0.01036(6) 0.72086(16) 0.0443(4) Uani 1 1 d . . .
H22 H 0.5737 0.0157 0.6489 0.053 Uiso 1 1 calc R . .
C23 C 0.5409(2) 0.17749(6) 0.69161(18) 0.0502(5) Uani 1 1 d . . .
H23 H 0.5612 0.2071 0.6746 0.060 Uiso 1 1 calc R . .
C24 C 0.5983(2) 0.14578(7) 0.61606(17) 0.0488(5) Uani 1 1 d . . .
H24 H 0.6576 0.1537 0.5463 0.059 Uiso 1 1 calc R . .
C25 C 0.5702(2) 0.10274(6) 0.64111(16) 0.0441(4) Uani 1 1 d . . .
H25 H 0.6094 0.0813 0.5878 0.053 Uiso 1 1 calc R . .
C26 C 0.4851(2) 0.09019(6) 0.74345(15) 0.0379(4) Uani 1 1 d . . .
C27 C 0.4255(2) 0.12265(6) 0.81785(16) 0.0459(4) Uani 1 1 d . . .
H27 H 0.3646 0.1150 0.8872 0.055 Uiso 1 1 calc R . .
C28 C 0.4537(3) 0.16574(7) 0.79234(18) 0.0524(5) Uani 1 1 d . . .
H28 H 0.4127 0.1874 0.8444 0.063 Uiso 1 1 calc R . .
C29 C 0.4595(2) 0.04476(6) 0.77737(16) 0.0436(4) Uani 1 1 d . . .
H29 H 0.3960 0.0397 0.8473 0.052 Uiso 1 1 calc R . .

loop_
_atom_site_aniso_label
_atom_site_aniso_U_11
_atom_site_aniso_U_22
_atom_site_aniso_U_33
_atom_site_aniso_U_23
_atom_site_aniso_U_13
_atom_site_aniso_U_12
C1 0.0318(8) 0.0340(9) 0.0392(9) 0.0070(7) -0.0006(7) -0.0021(7)
N1 0.0295(7) 0.0581(10) 0.0422(8) 0.0161(7) 0.0007(6) -0.0025(7)
N2 0.0289(7) 0.0738(11) 0.0432(9) 0.0208(8) -0.0001(6) 0.0012(7)
N3 0.0281(7) 0.0552(9) 0.0405(8) 0.0128(7) 0.0017(6) -0.0007(6)
C2 0.0240(7) 0.0398(9) 0.0294(8) -0.0015(7) 0.0038(6) -0.0003(7)
C3 0.0347(9) 0.0479(11) 0.0331(9) -0.0015(8) -0.0041(7) -0.0023(8)
C4 0.0374(9) 0.0491(11) 0.0430(10) -0.0082(8) -0.0029(8) -0.0070(8)
C5 0.0295(8) 0.0429(10) 0.0444(10) -0.0008(8) 0.0106(7) -0.0006(7)
C6 0.0421(10) 0.0482(11) 0.0372(9) 0.0056(8) -0.0009(8) 0.0006(8)
C7 0.0369(9) 0.0452(10) 0.0328(9) -0.0012(7) -0.0045(7) -0.0033(8)
C8 0.0387(10) 0.0457(11) 0.0572(12) -0.0003(9) 0.0123(9) -0.0037(8)
O1 0.0403(6) 0.0486(7) 0.0311(6) 0.0046(5) 0.0015(5) -0.0017(5)
O2 0.0273(6) 0.0473(7) 0.0389(6) -0.0055(5) 0.0004(5) -0.0045(5)
O3 0.0294(6) 0.0484(7) 0.0407(7) -0.0069(5) -0.0004(5) 0.0053(5)
S1 0.0262(2) 0.0399(2) 0.0312(2) -0.00146(18) 0.00107(15) -0.00058(17)
C9 0.055(6) 0.047(4) 0.046(6) 0.006(4) 0.004(5) -0.001(3)
C10 0.059(5) 0.054(4) 0.039(4) -0.009(4) 0.006(4) -0.006(3)
C11 0.045(4) 0.044(7) 0.035(2) -0.008(4) -0.002(2) -0.006(4)
C12 0.031(3) 0.043(4) 0.034(5) -0.017(3) 0.001(3) -0.003(3)
C13 0.050(4) 0.049(4) 0.039(5) -0.008(4) -0.002(3) -0.002(4)
C14 0.047(4) 0.062(6) 0.042(4) 0.007(4) 0.002(3) 0.001(4)
C15 0.0400(17) 0.052(4) 0.037(2) -0.0048(19) -0.0022(16) 0.0024(17)
C9' 0.047(9) 0.065(8) 0.060(19) -0.016(8) 0.002(10) 0.005(7)
C10' 0.066(13) 0.14(3) 0.054(13) 0.002(12) -0.012(9) 0.037(14)
C11' 0.045(6) 0.090(18) 0.043(9) 0.003(11) 0.001(6) 0.014(10)
C12' 0.039(8) 0.069(10) 0.041(11) -0.030(8) 0.001(7) -0.007(6)
C13' 0.043(10) 0.045(15) 0.060(19) 0.012(10) 0.004(10) -0.001(9)
C14' 0.056(10) 0.12(3) 0.079(14) -0.061(13) -0.004(9) -0.018(13)
C15' 0.046(4) 0.069(12) 0.045(6) -0.013(5) 0.001(4) 0.005(4)
C16 0.0457(11) 0.0401(11) 0.0709(14) -0.0007(10) -0.0023(10) -0.0018(9)
C17 0.0446(11) 0.0519(12) 0.0676(14) -0.0181(11) 0.0059(10) 0.0007(9)
C18 0.0382(10) 0.0560(13) 0.0508(11) -0.0064(9) 0.0091(8) -0.0035(9)
C19 0.0296(8) 0.0471(11) 0.0442(10) -0.0012(8) -0.0005(8) -0.0019(7)
C20 0.0412(10) 0.0479(11) 0.0446(11) -0.0043(9) 0.0044(8) 0.0045(8)
C21 0.0459(11) 0.0529(12) 0.0521(12) 0.0091(9) 0.0037(9) -0.0022(9)
C22 0.0387(10) 0.0525(12) 0.0417(10) 0.0002(9) 0.0060(8) -0.0036(8)
C23 0.0424(10) 0.0426(11) 0.0656(13) 0.0080(10) -0.0061(10) -0.0008(8)
C24 0.0395(10) 0.0561(13) 0.0508(11) 0.0156(10) 0.0039(9) 0.0016(9)
C25 0.0400(10) 0.0502(11) 0.0422(10) 0.0010(9) 0.0032(8) 0.0069(8)
C26 0.0317(8) 0.0446(10) 0.0373(9) 0.0031(8) -0.0027(7) 0.0018(7)
C27 0.0462(10) 0.0525(12) 0.0391(10) 0.0029(9) 0.0034(8) 0.0054(9)
C28 0.0534(12) 0.0491(12) 0.0545(12) -0.0063(10) -0.0036(10) 0.0080(9)
C29 0.0403(10) 0.0526(12) 0.0381(10) 0.0010(8) 0.0045(8) 0.0002(8)

loop_
_atom_type_symbol
_atom_type_description
_atom_type_scat_dispersion_real
_atom_type_scat_dispersion_imag
_atom_type_scat_source
C C 0.0033 0.0016 'International Tables Vol C Tables 4.2.6.8 and 6.1.1.4'
H H 0.0000 0.0000 'International Tables Vol C Tables 4.2.6.8 and 6.1.1.4'
N N 0.0061 0.0033 'International Tables Vol C Tables 4.2.6.8 and 6.1.1.4'
O O 0.0106 0.0060 'International Tables Vol C Tables 4.2.6.8 and 6.1.1.4'
S S 0.1246 0.1234 'International Tables Vol C Tables 4.2.6.8 and 6.1.1.4'

loop_
_geom_angle_atom_site_label_1
_geom_angle_atom_site_label_2
_geom_angle_atom_site_label_3
_geom_angle
_geom_angle_site_symmetry_1
_geom_angle_site_symmetry_3
N2 C1 N1 120.19(15) . .
N2 C1 N3 119.94(15) . .
N1 C1 N3 119.86(15) . .
C1 N1 H1A 120.0 . .
C1 N1 H1B 120.0 . .
H1A N1 H1B 120.0 . .
C1 N2 H2A 120.0 . .
C1 N2 H2B 120.0 . .
H2A N2 H2B 120.0 . .
C1 N3 H3A 120.0 . .
C1 N3 H3B 120.0 . .
H3A N3 H3B 120.0 . .
C3 C2 C7 120.19(16) . .
C3 C2 S1 119.55(13) . .
C7 C2 S1 120.11(12) . .
C4 C3 C2 119.52(16) . .
C4 C3 H3 120.2 . .
C2 C3 H3 120.2 . .
C3 C4 C5 121.31(16) . .
C3 C4 H4 119.3 . .
C5 C4 H4 119.3 . .
C4 C5 C6 118.01(16) . .
C4 C5 C8 121.09(16) . .
C6 C5 C8 120.89(16) . .
C7 C6 C5 121.49(16) . .
C7 C6 H6 119.3 . .
C5 C6 H6 119.3 . .
C6 C7 C2 119.43(16) . .
C6 C7 H7 120.3 . .
C2 C7 H7 120.3 . .
C5 C8 C8 112.80(18) . 3_556
C5 C8 H8A 109.0 . .
C8 C8 H8A 109.0 3_556 .
C5 C8 H8B 109.0 . .
C8 C8 H8B 109.0 3_556 .
H8A C8 H8B 107.8 . .
O1 S1 O2 113.00(7) . .
O1 S1 O3 111.64(7) . .
O2 S1 O3 111.53(7) . .
O1 S1 C2 107.36(7) . .
O2 S1 C2 107.01(7) . .
O3 S1 C2 105.84(7) . .
C14 C9 C10 122.4(14) . .
C14 C9 H9 118.8 . .
C10 C9 H9 118.8 . .
C11 C10 C9 116.8(15) . .
C11 C10 H10 121.6 . .
C9 C10 H10 121.6 . .
C10 C11 C12 123.5(15) . .
C10 C11 H11 118.2 . .
C12 C11 H11 118.2 . .
C11 C12 C13 118.8(12) . .
C11 C12 C15 118.3(9) . .
C13 C12 C15 122.8(9) . .
C12 C13 C14 120.4(12) . .
C12 C13 H13 119.8 . .
C14 C13 H13 119.8 . .
C9 C14 C13 118.0(14) . .
C9 C14 H14 121.0 . .
C13 C14 H14 121.0 . .
C15 C15 C12 127.3(8) 3_775 .
C15 C15 H15 116.3 3_775 .
C12 C15 H15 116.3 . .
C14' C9' C10' 109(3) . .
C14' C9' H9' 125.3 . .
C10' C9' H9' 125.3 . .
C11' C10' C9' 128(4) . .
C11' C10' H10' 116.0 . .
C9' C10' H10' 116.0 . .
C10' C11' C12' 123(3) . .
C10' C11' H11' 118.5 . .
C12' C11' H11' 118.5 . .
C15' C12' C13' 123(3) . .
C15' C12' C11' 124.4(19) . .
C13' C12' C11' 112(3) . .
C12' C13' C14' 119(3) . .
C12' C13' H13' 120.6 . .
C14' C13' H13' 120.6 . .
C9' C14' C13' 128(3) . .
C9' C14' H14' 115.8 . .
C13' C14' H14' 115.8 . .
C15' C15' C12' 128.0(19) 3_775 .
C15' C15' H15' 116.0 3_775 .
C12' C15' H15' 116.0 . .
C17 C16 C21 119.79(19) . .
C17 C16 H16 120.1 . .
C21 C16 H16 120.1 . .
C16 C17 C18 120.35(19) . .
C16 C17 H17 119.8 . .
C18 C17 H17 119.8 . .
C17 C18 C19 121.11(18) . .
C17 C18 H18 119.4 . .
C19 C18 H18 119.4 . .
C18 C19 C20 117.76(17) . .
C18 C19 C22 118.95(17) . .
C20 C19 C22 123.29(16) . .
C21 C20 C19 120.84(18) . .
C21 C20 H20 119.6 . .
C19 C20 H20 119.6 . .
C20 C21 C16 120.15(19) . .
C20 C21 H21 119.9 . .
C16 C21 H21 119.9 . .
C29 C22 C19 127.98(18) . .
C29 C22 H22 116.0 . .
C19 C22 H22 116.0 . .
C24 C23 C28 119.37(18) . .
C24 C23 H23 120.3 . .
C28 C23 H23 120.3 . .
C25 C24 C23 120.39(18) . .
C25 C24 H24 119.8 . .
C23 C24 H24 119.8 . .
C24 C25 C26 121.09(18) . .
C24 C25 H25 119.5 . .
C26 C25 H25 119.5 . .
C27 C26 C25 117.76(17) . .
C27 C26 C29 118.90(16) . .
C25 C26 C29 123.32(16) . .
C28 C27 C26 120.96(18) . .
C28 C27 H27 119.5 . .
C26 C27 H27 119.5 . .
C27 C28 C23 120.41(19) . .
C27 C28 H28 119.8 . .
C23 C28 H28 119.8 . .
C22 C29 C26 126.76(17) . .
C22 C29 H29 116.6 . .
C26 C29 H29 116.6 . .

loop_
_geom_bond_atom_site_label_1
_geom_bond_atom_site_label_2
_geom_bond_distance
_geom_bond_site_symmetry_2
C1 N2 1.320(2) .
C1 N1 1.321(2) .
C1 N3 1.324(2) .
N1 H1A 0.8800 .
N1 H1B 0.8800 .
N2 H2A 0.8800 .
N2 H2B 0.8800 .
N3 H3A 0.8800 .
N3 H3B 0.8800 .
C2 C3 1.386(2) .
C2 C7 1.388(2) .
C2 S1 1.7644(17) .
C3 C4 1.380(2) .
C3 H3 0.9500 .
C4 C5 1.389(2) .
C4 H4 0.9500 .
C5 C6 1.393(2) .
C5 C8 1.509(3) .
C6 C7 1.375(2) .
C6 H6 0.9500 .
C7 H7 0.9500 .
C8 C8 1.527(3) 3_556
C8 H8A 0.9900 .
C8 H8B 0.9900 .
O1 S1 1.4545(11) .
O2 S1 1.4580(11) .
O3 S1 1.4620(12) .
C9 C14 1.33(3) .
C9 C10 1.47(2) .
C9 H9 0.9500 .
C10 C11 1.34(2) .
C10 H10 0.9500 .
C11 C12 1.386(8) .
C11 H11 0.9500 .
C12 C13 1.389(15) .
C12 C15 1.484(12) .
C13 C14 1.447(16) .
C13 H13 0.9500 .
C14 H14 0.9500 .
C15 C15 1.345(13) 3_775
C15 H15 0.9500 .
C9' C14' 1.23(5) .
C9' C10' 1.46(6) .
C9' H9' 0.9500 .
C10' C11' 1.23(5) .
C10' H10' 0.9500 .
C11' C12' 1.42(4) .
C11' H11' 0.9500 .
C12' C15' 1.39(3) .
C12' C13' 1.395(16) .
C13' C14' 1.46(4) .
C13' H13' 0.9500 .
C14' H14' 0.9500 .
C15' C15' 1.30(3) 3_775
C15' H15' 0.9500 .
C16 C17 1.371(3) .
C16 C21 1.383(3) .
C16 H16 0.9500 .
C17 C18 1.377(3) .
C17 H17 0.9500 .
C18 C19 1.394(3) .
C18 H18 0.9500 .
C19 C20 1.397(2) .
C19 C22 1.469(3) .
C20 C21 1.380(3) .
C20 H20 0.9500 .
C21 H21 0.9500 .
C22 C29 1.316(3) .
C22 H22 0.9500 .
C23 C24 1.378(3) .
C23 C28 1.381(3) .
C23 H23 0.9500 .
C24 C25 1.378(3) .
C24 H24 0.9500 .
C25 C26 1.395(2) .
C25 H25 0.9500 .
C26 C27 1.392(3) .
C26 C29 1.470(3) .
C27 C28 1.380(3) .
C27 H27 0.9500 .
C28 H28 0.9500 .
C29 H29 0.9500 .

loop_
_geom_hbond_atom_site_label_D
_geom_hbond_atom_site_label_H
_geom_hbond_atom_site_label_A
_geom_hbond_distance_DH
_geom_hbond_distance_HA
_geom_hbond_distance_DA
_geom_hbond_angle_DHA
_geom_hbond_site_symmetry_A
N1 H1A O2 0.88 2.03 2.8915(18) 167.5 4_665
N1 H1B O1 0.88 2.16 3.0138(18) 164.6 1_655
N2 H2A O3 0.88 1.98 2.8617(18) 176.8 4_665
N2 H2B O1 0.88 2.14 2.9745(18) 158.4 .
N3 H3A O2 0.88 2.00 2.8710(17) 169.4 .
N3 H3B O3 0.88 2.01 2.8574(18) 161.4 1_655

loop_
_geom_torsion_atom_site_label_1
_geom_torsion_atom_site_label_2
_geom_torsion_atom_site_label_3
_geom_torsion_atom_site_label_4
_geom_torsion
_geom_torsion_site_symmetry_4
C7 C2 C3 C4 1.5(2) .
S1 C2 C3 C4 -174.04(13) .
C2 C3 C4 C5 0.2(3) .
C3 C4 C5 C6 -1.9(3) .
C3 C4 C5 C8 178.50(16) .
C4 C5 C6 C7 1.8(3) .
C8 C5 C6 C7 -178.53(16) .
C5 C6 C7 C2 -0.1(3) .
C3 C2 C7 C6 -1.6(2) .
S1 C2 C7 C6 173.98(13) .
C4 C5 C8 C8 94.6(2) 3_556
C6 C5 C8 C8 -85.0(3) 3_556
C3 C2 S1 O1 -32.82(15) .
C7 C2 S1 O1 151.60(13) .
C3 C2 S1 O2 -154.40(12) .
C7 C2 S1 O2 30.02(15) .
C3 C2 S1 O3 86.55(14) .
C7 C2 S1 O3 -89.04(14) .
C14 C9 C10 C11 0(2) .
C9 C10 C11 C12 3(2) .
C10 C11 C12 C13 -3.3(19) .
C10 C11 C12 C15 176.7(12) .
C11 C12 C13 C14 1.2(19) .
C15 C12 C13 C14 -178.9(10) .
C10 C9 C14 C13 -2(2) .
C12 C13 C14 C9 2(2) .
C11 C12 C15 C15 -170.1(8) 3_775
C13 C12 C15 C15 10.0(13) 3_775
C14' C9' C10' C11' 2(6) .
C9' C10' C11' C12' -4(6) .
C10' C11' C12' C15' -175(3) .
C10' C11' C12' C13' 2(5) .
C15' C12' C13' C14' 179(3) .
C11' C12' C13' C14' 1(4) .
C10' C9' C14' C13' 2(5) .
C12' C13' C14' C9' -3(5) .
C13' C12' C15' C15' -4(3) 3_775
C11' C12' C15' C15' 173(2) 3_775
C21 C16 C17 C18 0.0(3) .
C16 C17 C18 C19 0.0(3) .
C17 C18 C19 C20 0.1(3) .
C17 C18 C19 C22 -179.45(17) .
C18 C19 C20 C21 -0.3(3) .
C22 C19 C20 C21 179.28(17) .
C19 C20 C21 C16 0.3(3) .
C17 C16 C21 C20 -0.2(3) .
C18 C19 C22 C29 179.37(18) .
C20 C19 C22 C29 -0.2(3) .
C28 C23 C24 C25 -0.5(3) .
C23 C24 C25 C26 -0.7(3) .
C24 C25 C26 C27 1.7(3) .
C24 C25 C26 C29 -176.84(16) .
C25 C26 C27 C28 -1.5(3) .
C29 C26 C27 C28 177.04(16) .
C26 C27 C28 C23 0.4(3) .
C24 C23 C28 C27 0.6(3) .
C19 C22 C29 C26 176.93(16) .
C27 C26 C29 C22 -176.18(18) .
C25 C26 C29 C22 2.3(3) .
